data_7063345
loop_
_publ_author_name
'Moskalik, Mikhail Yu.'
'Garagan, Ivan A.'
'Shainyan, Bagrat A.'
'Yarovaya, Olga I.'
'Ganin, Anton S.'
'Astakhova, Vera V.'
'Sterkhova, Irina V.'
'Zinchenko, Sergey V.'
'Salakhutdinov, Nariman F.'
'Radzhabov, Amirbek D.'

_publ_section_title
;
 Halosulfonamidation of camphene: chemo and stereoselectivity,
 rearrangement, solvent interception, heterocyclization
;
_journal_issue 30
_journal_name_full 'New Journal of Chemistry'
_journal_page_first 13506
_journal_page_last 13513
_journal_paper_doi 10.1039/D4NJ02582B
_journal_volume 48
_journal_year 2024
_chemical_formula_sum 'C13 H20 Br F3 N2 O2 S'
_chemical_formula_weight 405.28
_chemical_melting_point 428
_chemical_name_systematic
N-(3-(bromomethyl)-7,7-dimethylbicyclo[2.2.1]heptan-2-yl)-N'-((trifluoromethyl)sulfonyl)acetamidamide
_space_group_crystal_system monoclinic
_space_group_IT_number 14
_space_group_name_Hall '-P 2ybc'
_space_group_name_H-M_alt 'P 1 21/c 1'
_atom_sites_solution_hydrogens geom
_atom_sites_solution_primary direct
_atom_sites_solution_secondary difmap
_audit_creation_method SHELXL-2013
_audit_update_record
;
2022-03-16 deposited with the CCDC.	2024-07-01 downloaded from the CCDC.
;
_cell_angle_alpha 90
_cell_angle_beta 105.009(13)
_cell_angle_gamma 90
_cell_formula_units_Z 4
_cell_length_a 10.233(4)
_cell_length_b 12.379(4)
_cell_length_c 13.802(4)
_cell_measurement_reflns_used 125
_cell_measurement_temperature 293(2)
_cell_measurement_theta_max 25
_cell_measurement_theta_min 5
_cell_volume 1688.7(10)
_computing_cell_refinement 'Bruker SAINT'
_computing_data_collection 'Bruker APEX2'
_computing_data_reduction 'Bruker SAINT'
_computing_molecular_graphics 'Bruker SHELXTL'
_computing_publication_material 'Bruker SHELXTL'
_computing_structure_refinement 'SHELXL-2013 (Sheldrick 2013)'
_computing_structure_solution 'SHELXS-97 (Sheldrick 2008)'
_diffrn_ambient_temperature 293(2)
_diffrn_measured_fraction_theta_full 0.998
_diffrn_measured_fraction_theta_max 0.992
_diffrn_measurement_device_type 'Bruker D8 VENTURE PHOTON 100 CMOS'
_diffrn_measurement_method '\f and \w scans'
_diffrn_radiation_type MoK\a
_diffrn_radiation_wavelength 0.71073
_diffrn_reflns_av_R_equivalents 0.2297
_diffrn_reflns_av_unetI/netI 0.1276
_diffrn_reflns_Laue_measured_fraction_full 0.998
_diffrn_reflns_Laue_measured_fraction_max 0.992
_diffrn_reflns_limit_h_max 14
_diffrn_reflns_limit_h_min -14
_diffrn_reflns_limit_k_max 17
_diffrn_reflns_limit_k_min -17
_diffrn_reflns_limit_l_max 19
_diffrn_reflns_limit_l_min -19
_diffrn_reflns_number 60138
_diffrn_reflns_point_group_measured_fraction_full 0.998
_diffrn_reflns_point_group_measured_fraction_max 0.992
_diffrn_reflns_theta_full 25.242
_diffrn_reflns_theta_max 30.321
_diffrn_reflns_theta_min 2.245
_diffrn_source IuS
_exptl_absorpt_coefficient_mu 2.594
_exptl_absorpt_correction_T_max 0.7460
_exptl_absorpt_correction_T_min 0.4649
_exptl_absorpt_correction_type multi-scan
_exptl_crystal_colour colorless
_exptl_crystal_density_diffrn 1.594
_exptl_crystal_description plate
_exptl_crystal_F_000 824
_exptl_crystal_recrystallization_method 'Re-crystallisation from solvent: acetonitrile'
_exptl_crystal_size_max 0.400
_exptl_crystal_size_mid 0.320
_exptl_crystal_size_min 0.120
_refine_diff_density_max 1.185
_refine_diff_density_min -0.819
_refine_diff_density_rms 0.153
_refine_ls_extinction_method none
_refine_ls_goodness_of_fit_ref 1.058
_refine_ls_hydrogen_treatment constr
_refine_ls_matrix_type full
_refine_ls_number_parameters 202
_refine_ls_number_reflns 5035
_refine_ls_number_restraints 0
_refine_ls_restrained_S_all 1.058
_refine_ls_R_factor_all 0.1864
_refine_ls_R_factor_gt 0.0929
_refine_ls_shift/su_max 0.000
_refine_ls_shift/su_mean 0.000
_refine_ls_structure_factor_coef Fsqd
_refine_ls_weighting_details 'w=1/[\s^2^(Fo^2^)+(0.1339P)^2^+1.6510P] where P=(Fo^2^+2Fc^2^)/3'
_refine_ls_weighting_scheme calc
_refine_ls_wR_factor_gt 0.2417
_refine_ls_wR_factor_ref 0.2728
_reflns_Friedel_coverage 0.000
_reflns_number_gt 2579
_reflns_number_total 5035
_reflns_threshold_expression 'I > 2\s(I)'
_cod_data_source_file d4nj02582b2.cif
_cod_data_source_block mo_Astakhova_A61_0m
_cod_depositor_comments 'Adding full bibliography for 7063345--7063349.cif.'
_cod_original_cell_volume 1688.8(10)
_cod_original_sg_symbol_H-M 'P 21/c'
_cod_database_code 7063345
_shelx_space_group_comment
;
The symmetry employed for this shelxl refinement is uniquely defined
by the following loop, which should always be used as a source of
symmetry information in preference to the above space-group names.
They are only intended as comments.
;
_shelx_estimated_absorpt_t_min 0.423
_shelx_estimated_absorpt_t_max 0.746
_shelxl_version_number 2013-3

loop_
_space_group_symop_operation_xyz
'x, y, z'
'-x, y+1/2, -z+1/2'
'-x, -y, -z'
'x, -y-1/2, z-1/2'

loop_
_atom_site_label
_atom_site_type_symbol
_atom_site_fract_x
_atom_site_fract_y
_atom_site_fract_z
_atom_site_U_iso_or_equiv
_atom_site_adp_type
_atom_site_occupancy
_atom_site_site_symmetry_order
_atom_site_calc_flag
_atom_site_refinement_flags_posn
_atom_site_refinement_flags_adp
_atom_site_refinement_flags_occupancy
_atom_site_disorder_assembly
_atom_site_disorder_group
Br1 Br 0.23031(10) 0.99208(6) 0.97539(7) 0.0796(4) Uani 1 1 d . . . . .
S1 S 0.51515(12) 0.62455(10) 1.23828(8) 0.0331(3) Uani 1 1 d . . . . .
F1 F 0.3318(4) 0.4734(3) 1.2216(4) 0.0780(12) Uani 1 1 d . . . . .
F2 F 0.4806(5) 0.4410(4) 1.1416(3) 0.0874(14) Uani 1 1 d . . . . .
F3 F 0.5314(5) 0.4253(4) 1.3007(4) 0.0948(15) Uani 1 1 d . . . . .
O1 O 0.6563(4) 0.6198(4) 1.2465(3) 0.0612(12) Uani 1 1 d . . . . .
O2 O 0.4732(4) 0.6618(3) 1.3232(3) 0.0523(10) Uani 1 1 d . . . . .
N1 N 0.3544(4) 0.7311(3) 0.9813(3) 0.0343(9) Uani 1 1 d . . . . .
H17 H 0.3744 0.7524 0.9260 0.041 Uiso 1 1 calc R U . . .
N2 N 0.4178(4) 0.6721(4) 1.1398(3) 0.0341(9) Uani 1 1 d . . . . .
C1 C 0.1773(6) 0.6566(6) 0.7664(4) 0.0554(16) Uani 1 1 d . . . . .
H4 H 0.1397 0.5993 0.7183 0.083 Uiso 1 1 calc R U . . .
H5 H 0.2516 0.6274 0.8197 0.083 Uiso 1 1 calc R U . . .
H1 H 0.2115 0.7151 0.7319 0.083 Uiso 1 1 calc R U . . .
C2 C 0.0661(5) 0.7008(5) 0.8125(4) 0.0425(13) Uani 1 1 d . . . . .
C3 C 0.1123(5) 0.7877(4) 0.8963(3) 0.0337(11) Uani 1 1 d . . . . .
C4 C 0.2112(5) 0.7241(4) 0.9820(3) 0.0347(11) Uani 1 1 d . . . . .
H2 H 0.2022 0.7532 1.0475 0.042 Uiso 1 1 calc R U . . .
C5 C 0.4539(5) 0.7069(4) 1.0599(3) 0.0321(10) Uani 1 1 d . . . . .
C6 C 0.4622(7) 0.4828(5) 1.2255(5) 0.0512(15) Uani 1 1 d . . . . .
C7 C 0.1535(6) 0.6085(5) 0.9698(5) 0.0519(15) Uani 1 1 d . . . . .
H3 H 0.1328 0.5833 1.0323 0.062 Uiso 1 1 calc R U . . .
H16 H 0.2178 0.5574 0.9516 0.062 Uiso 1 1 calc R U . . .
C8 C 0.0227(6) 0.6191(5) 0.8836(5) 0.0520(15) Uani 1 1 d . . . . .
H15 H -0.0139 0.5492 0.8514 0.062 Uiso 1 1 calc R U . . .
C9 C -0.0775(6) 0.6849(6) 0.9257(5) 0.0604(17) Uani 1 1 d . . . . .
H13 H -0.0817 0.6573 0.9922 0.072 Uiso 1 1 calc R U . . .
H14 H -0.1694 0.6832 0.8795 0.072 Uiso 1 1 calc R U . . .
C10 C -0.0168(5) 0.8005(5) 0.9341(4) 0.0476(14) Uani 1 1 d . . . . .
H12 H -0.0809 0.8520 0.8916 0.057 Uiso 1 1 calc R U . . .
H11 H 0.0059 0.8263 1.0044 0.057 Uiso 1 1 calc R U . . .
C11 C -0.0513(7) 0.7383(8) 0.7250(5) 0.071(2) Uani 1 1 d . . . . .
H6 H -0.0182 0.7922 0.6850 0.107 Uiso 1 1 calc R U . . .
H7 H -0.1225 0.7703 0.7515 0.107 Uiso 1 1 calc R U . . .
H8 H -0.0880 0.6762 0.6826 0.107 Uiso 1 1 calc R U . . .
C12 C 0.1634(6) 0.8912(4) 0.8632(4) 0.0441(12) Uani 1 1 d . . . . .
H10 H 0.0895 0.9262 0.8122 0.053 Uiso 1 1 calc R U . . .
H9 H 0.2375 0.8749 0.8314 0.053 Uiso 1 1 calc R U . . .
C13 C 0.5964(5) 0.7240(5) 1.0504(4) 0.0475(14) Uani 1 1 d . . . . .
H20 H 0.5933 0.7481 0.9822 0.071 Uiso 1 1 calc R U . . .
H19 H 0.6469 0.6560 1.0643 0.071 Uiso 1 1 calc R U . . .
H18 H 0.6415 0.7791 1.0986 0.071 Uiso 1 1 calc R U . . .

loop_
_atom_site_aniso_label
_atom_site_aniso_U_11
_atom_site_aniso_U_22
_atom_site_aniso_U_33
_atom_site_aniso_U_23
_atom_site_aniso_U_13
_atom_site_aniso_U_12
Br1 0.1000(7) 0.0478(5) 0.0877(6) -0.0156(3) 0.0181(5) -0.0028(4)
S1 0.0286(6) 0.0424(7) 0.0248(6) 0.0025(5) 0.0008(4) -0.0013(5)
F1 0.064(3) 0.063(2) 0.107(3) -0.007(2) 0.023(2) -0.026(2)
F2 0.116(4) 0.070(3) 0.079(3) -0.029(2) 0.031(3) 0.017(3)
F3 0.123(4) 0.062(3) 0.084(3) 0.032(2) -0.002(3) 0.013(3)
O1 0.030(2) 0.100(4) 0.047(2) 0.027(2) -0.0006(17) 0.000(2)
O2 0.070(3) 0.057(2) 0.0264(17) -0.0078(16) 0.0059(17) 0.004(2)
N1 0.030(2) 0.043(2) 0.0281(19) 0.0055(17) 0.0035(16) 0.0001(18)
N2 0.027(2) 0.045(2) 0.0284(19) 0.0071(17) 0.0031(16) 0.0027(17)
C1 0.045(3) 0.079(4) 0.046(3) -0.022(3) 0.018(3) -0.001(3)
C2 0.030(3) 0.060(4) 0.031(2) -0.009(2) -0.003(2) 0.003(2)
C3 0.028(2) 0.044(3) 0.026(2) -0.0009(19) 0.0014(18) 0.008(2)
C4 0.029(2) 0.045(3) 0.028(2) 0.004(2) 0.0042(19) 0.000(2)
C5 0.033(2) 0.033(2) 0.029(2) -0.0031(18) 0.0063(19) -0.001(2)
C6 0.058(4) 0.043(3) 0.049(3) -0.002(3) 0.006(3) 0.007(3)
C7 0.037(3) 0.054(4) 0.063(4) 0.016(3) 0.010(3) -0.006(3)
C8 0.035(3) 0.060(4) 0.059(4) -0.009(3) 0.008(3) -0.013(3)
C9 0.030(3) 0.097(5) 0.053(3) -0.006(3) 0.009(3) -0.013(3)
C10 0.034(3) 0.071(4) 0.037(3) -0.005(3) 0.009(2) 0.009(3)
C11 0.044(3) 0.122(7) 0.038(3) -0.012(4) -0.007(3) 0.021(4)
C12 0.046(3) 0.046(3) 0.041(3) 0.005(2) 0.013(2) 0.011(2)
C13 0.029(3) 0.070(4) 0.042(3) 0.010(3) 0.007(2) -0.002(3)

loop_
_atom_type_symbol
_atom_type_description
_atom_type_scat_dispersion_real
_atom_type_scat_dispersion_imag
_atom_type_scat_source
C C 0.0033 0.0016 'International Tables Vol C Tables 4.2.6.8 and 6.1.1.4'
H H 0.0000 0.0000 'International Tables Vol C Tables 4.2.6.8 and 6.1.1.4'
N N 0.0061 0.0033 'International Tables Vol C Tables 4.2.6.8 and 6.1.1.4'
O O 0.0106 0.0060 'International Tables Vol C Tables 4.2.6.8 and 6.1.1.4'
F F 0.0171 0.0103 'International Tables Vol C Tables 4.2.6.8 and 6.1.1.4'
S S 0.1246 0.1234 'International Tables Vol C Tables 4.2.6.8 and 6.1.1.4'
Br Br -0.2901 2.4595 'International Tables Vol C Tables 4.2.6.8 and 6.1.1.4'

loop_
_geom_angle_atom_site_label_1
_geom_angle_atom_site_label_2
_geom_angle_atom_site_label_3
_geom_angle
_geom_angle_site_symmetry_1
_geom_angle_site_symmetry_3
_geom_angle_publ_flag
O1 S1 O2 117.7(3) . . ?
O1 S1 N2 119.1(2) . . ?
O2 S1 N2 109.3(2) . . ?
O1 S1 C6 103.7(3) . . ?
O2 S1 C6 104.2(3) . . ?
N2 S1 C6 99.8(3) . . ?
C5 N1 C4 122.7(4) . . ?
C5 N1 H17 118.6 . . ?
C4 N1 H17 118.6 . . ?
C5 N2 S1 126.2(3) . . ?
C2 C1 H4 109.5 . . ?
C2 C1 H5 109.5 . . ?
H4 C1 H5 109.5 . . ?
C2 C1 H1 109.5 . . ?
H4 C1 H1 109.5 . . ?
H5 C1 H1 109.5 . . ?
C11 C2 C1 107.0(5) . . ?
C11 C2 C8 113.6(5) . . ?
C1 C2 C8 113.1(5) . . ?
C11 C2 C3 113.6(5) . . ?
C1 C2 C3 115.9(4) . . ?
C8 C2 C3 93.5(4) . . ?
C12 C3 C10 114.2(4) . . ?
C12 C3 C4 117.0(4) . . ?
C10 C3 C4 103.9(4) . . ?
C12 C3 C2 115.2(4) . . ?
C10 C3 C2 101.5(4) . . ?
C4 C3 C2 103.2(4) . . ?
N1 C4 C7 114.1(4) . . ?
N1 C4 C3 114.8(4) . . ?
C7 C4 C3 103.4(4) . . ?
N1 C4 H2 108.1 . . ?
C7 C4 H2 108.1 . . ?
C3 C4 H2 108.1 . . ?
N1 C5 N2 116.0(4) . . ?
N1 C5 C13 117.0(4) . . ?
N2 C5 C13 127.0(4) . . ?
F3 C6 F2 108.2(5) . . ?
F3 C6 F1 108.5(6) . . ?
F2 C6 F1 107.4(5) . . ?
F3 C6 S1 111.1(4) . . ?
F2 C6 S1 110.7(5) . . ?
F1 C6 S1 110.9(4) . . ?
C4 C7 C8 103.6(4) . . ?
C4 C7 H3 111.0 . . ?
C8 C7 H3 111.0 . . ?
C4 C7 H16 111.0 . . ?
C8 C7 H16 111.0 . . ?
H3 C7 H16 109.0 . . ?
C9 C8 C7 106.5(5) . . ?
C9 C8 C2 102.8(5) . . ?
C7 C8 C2 102.1(4) . . ?
C9 C8 H15 114.7 . . ?
C7 C8 H15 114.7 . . ?
C2 C8 H15 114.7 . . ?
C8 C9 C10 102.9(4) . . ?
C8 C9 H13 111.2 . . ?
C10 C9 H13 111.2 . . ?
C8 C9 H14 111.2 . . ?
C10 C9 H14 111.2 . . ?
H13 C9 H14 109.1 . . ?
C3 C10 C9 103.9(4) . . ?
C3 C10 H12 111.0 . . ?
C9 C10 H12 111.0 . . ?
C3 C10 H11 111.0 . . ?
C9 C10 H11 111.0 . . ?
H12 C10 H11 109.0 . . ?
C2 C11 H6 109.5 . . ?
C2 C11 H7 109.5 . . ?
H6 C11 H7 109.5 . . ?
C2 C11 H8 109.5 . . ?
H6 C11 H8 109.5 . . ?
H7 C11 H8 109.5 . . ?
C3 C12 Br1 112.3(3) . . ?
C3 C12 H10 109.1 . . ?
Br1 C12 H10 109.1 . . ?
C3 C12 H9 109.1 . . ?
Br1 C12 H9 109.1 . . ?
H10 C12 H9 107.9 . . ?
C5 C13 H20 109.5 . . ?
C5 C13 H19 109.5 . . ?
H20 C13 H19 109.5 . . ?
C5 C13 H18 109.5 . . ?
H20 C13 H18 109.5 . . ?
H19 C13 H18 109.5 . . ?

loop_
_geom_bond_atom_site_label_1
_geom_bond_atom_site_label_2
_geom_bond_distance
_geom_bond_site_symmetry_2
_geom_bond_publ_flag
Br1 C12 1.969(6) . ?
S1 O1 1.421(4) . ?
S1 O2 1.425(4) . ?
S1 N2 1.576(4) . ?
S1 C6 1.832(6) . ?
F1 C6 1.327(8) . ?
F2 C6 1.325(7) . ?
F3 C6 1.306(7) . ?
N1 C5 1.316(6) . ?
N1 C4 1.470(6) . ?
N1 H17 0.8800 . ?
N2 C5 1.323(6) . ?
C1 C2 1.541(7) . ?
C1 H4 0.9800 . ?
C1 H5 0.9800 . ?
C1 H1 0.9800 . ?
C2 C11 1.538(8) . ?
C2 C8 1.553(8) . ?
C2 C3 1.561(7) . ?
C3 C12 1.500(7) . ?
C3 C10 1.549(7) . ?
C3 C4 1.556(6) . ?
C4 C7 1.541(8) . ?
C4 H2 1.0000 . ?
C5 C13 1.513(7) . ?
C7 C8 1.548(8) . ?
C7 H3 0.9900 . ?
C7 H16 0.9900 . ?
C8 C9 1.536(9) . ?
C8 H15 1.0000 . ?
C9 C10 1.553(9) . ?
C9 H13 0.9900 . ?
C9 H14 0.9900 . ?
C10 H12 0.9900 . ?
C10 H11 0.9900 . ?
C11 H6 0.9800 . ?
C11 H7 0.9800 . ?
C11 H8 0.9800 . ?
C12 H10 0.9900 . ?
C12 H9 0.9900 . ?
C13 H20 0.9800 . ?
C13 H19 0.9800 . ?
C13 H18 0.9800 . ?

loop_
_geom_hbond_atom_site_label_D
_geom_hbond_atom_site_label_H
_geom_hbond_atom_site_label_A
_geom_hbond_distance_DH
_geom_hbond_distance_HA
_geom_hbond_distance_DA
_geom_hbond_angle_DHA
_geom_hbond_site_symmetry_A
C13 H20 O2 0.98 2.48 3.373(6) 150.5 4_575
C12 H9 O2 0.99 2.49 3.419(7) 157.1 4_575
N1 H17 O2 0.88 2.22 3.062(6) 161.1 4_575
C13 H20 O2 0.98 2.48 3.373(6) 150.5 4_575
C12 H9 O2 0.99 2.49 3.419(7) 157.1 4_575
N1 H17 O2 0.88 2.22 3.062(6) 161.1 4_575
C13 H20 O2 0.98 2.48 3.373(6) 150.5 4_575
C12 H9 O2 0.99 2.49 3.419(7) 157.1 4_575
N1 H17 O2 0.88 2.22 3.062(6) 161.1 4_575
N1 H17 O2 0.88 2.22 3.062(6) 161.1 4_575
C12 H9 O2 0.99 2.49 3.419(7) 157.1 4_575
C13 H20 O2 0.98 2.48 3.373(6) 150.5 4_575
N1 H17 O2 0.88 2.22 3.062(6) 161.1 4_575
C12 H9 O2 0.99 2.49 3.419(7) 157.1 4_575
C13 H20 O2 0.98 2.48 3.373(6) 150.5 4_575
N1 H17 O2 0.88 2.22 3.062(6) 161.1 4_575
C12 H9 O2 0.99 2.49 3.419(7) 157.1 4_575
C13 H20 O2 0.98 2.48 3.373(6) 150.5 4_575

loop_
_geom_torsion_atom_site_label_1
_geom_torsion_atom_site_label_2
_geom_torsion_atom_site_label_3
_geom_torsion_atom_site_label_4
_geom_torsion
_geom_torsion_site_symmetry_1
_geom_torsion_site_symmetry_2
_geom_torsion_site_symmetry_3
_geom_torsion_site_symmetry_4
_geom_torsion_publ_flag
O1 S1 N2 C5 1.9(6) . . . . ?
O2 S1 N2 C5 141.2(4) . . . . ?
C6 S1 N2 C5 -109.9(5) . . . . ?
C11 C2 C3 C12 -60.8(6) . . . . ?
C1 C2 C3 C12 63.7(6) . . . . ?
C8 C2 C3 C12 -178.5(4) . . . . ?
C11 C2 C3 C10 63.0(6) . . . . ?
C1 C2 C3 C10 -172.5(5) . . . . ?
C8 C2 C3 C10 -54.6(4) . . . . ?
C11 C2 C3 C4 170.5(5) . . . . ?
C1 C2 C3 C4 -65.0(6) . . . . ?
C8 C2 C3 C4 52.8(4) . . . . ?
C5 N1 C4 C7 -78.7(6) . . . . ?
C5 N1 C4 C3 162.2(4) . . . . ?
C12 C3 C4 N1 -34.2(6) . . . . ?
C10 C3 C4 N1 -161.0(4) . . . . ?
C2 C3 C4 N1 93.4(5) . . . . ?
C12 C3 C4 C7 -159.1(4) . . . . ?
C10 C3 C4 C7 74.0(5) . . . . ?
C2 C3 C4 C7 -31.6(5) . . . . ?
C4 N1 C5 N2 2.1(7) . . . . ?
C4 N1 C5 C13 -176.6(5) . . . . ?
S1 N2 C5 N1 172.0(4) . . . . ?
S1 N2 C5 C13 -9.5(8) . . . . ?
O1 S1 C6 F3 56.4(5) . . . . ?
O2 S1 C6 F3 -67.3(5) . . . . ?
N2 S1 C6 F3 179.8(5) . . . . ?
O1 S1 C6 F2 -63.8(5) . . . . ?
O2 S1 C6 F2 172.5(4) . . . . ?
N2 S1 C6 F2 59.6(5) . . . . ?
O1 S1 C6 F1 177.1(4) . . . . ?
O2 S1 C6 F1 53.4(5) . . . . ?
N2 S1 C6 F1 -59.5(5) . . . . ?
N1 C4 C7 C8 -129.0(4) . . . . ?
C3 C4 C7 C8 -3.7(5) . . . . ?
C4 C7 C8 C9 -69.6(6) . . . . ?
C4 C7 C8 C2 37.9(6) . . . . ?
C11 C2 C8 C9 -62.4(6) . . . . ?
C1 C2 C8 C9 175.3(4) . . . . ?
C3 C2 C8 C9 55.2(5) . . . . ?
C11 C2 C8 C7 -172.7(5) . . . . ?
C1 C2 C8 C7 65.1(6) . . . . ?
C3 C2 C8 C7 -55.0(5) . . . . ?
C7 C8 C9 C10 71.8(6) . . . . ?
C2 C8 C9 C10 -35.1(5) . . . . ?
C12 C3 C10 C9 159.8(4) . . . . ?
C4 C3 C10 C9 -71.5(5) . . . . ?
C2 C3 C10 C9 35.3(5) . . . . ?
C8 C9 C10 C3 -0.4(6) . . . . ?
C10 C3 C12 Br1 66.8(5) . . . . ?
C4 C3 C12 Br1 -54.9(5) . . . . ?
C2 C3 C12 Br1 -176.3(3) . . . . ?
